data_7239645
loop_
_publ_author_name
'Yi, Fengping'
'Fu, Chao'
'Sun, Qihui'
'Wei, Huazhen'
'Yu, Genfa'
'Yi, Weiyin'

_publ_section_title
;
 Direct intramolecular double cross-dehydrogentive-coupling (CDC)
 cyclization of N-(2-pyridyl)amidines under metal-free conditions
;
_journal_issue 72
_journal_name_full 'RSC Advances'
_journal_page_first 42172
_journal_paper_doi 10.1039/C9RA09265J
_journal_volume 9
_journal_year 2019
_chemical_formula_moiety 'C21 H17 Br2 N3 O2 S'
_chemical_formula_sum 'C21 H17 Br2 N3 O2 S'
_chemical_formula_weight 535.26
_space_group_crystal_system triclinic
_space_group_IT_number 2
_space_group_name_Hall '-P 1'
_space_group_name_H-M_alt 'P -1'
_atom_sites_solution_hydrogens geom
_audit_creation_method SHELXL-2014/7
_audit_update_record
;
2018-12-05 deposited with the CCDC.	2019-12-09 downloaded from the CCDC.
;
_cell_angle_alpha 81.303(13)
_cell_angle_beta 83.590(15)
_cell_angle_gamma 74.781(11)
_cell_formula_units_Z 2
_cell_length_a 9.1771(17)
_cell_length_b 10.3269(14)
_cell_length_c 11.3080(12)
_cell_measurement_reflns_used 9982
_cell_measurement_temperature 173(2)
_cell_measurement_theta_max 68.32
_cell_measurement_theta_min 3.96
_cell_volume 1019.3(3)
_computing_structure_refinement 'SHELXL-2014/7 (Sheldrick, 2014)'
_diffrn_ambient_temperature 173(2)
_diffrn_measured_fraction_theta_full 0.998
_diffrn_measured_fraction_theta_max 0.996
_diffrn_measurement_device_type 'Bruker APEX-II CCD'
_diffrn_measurement_method '\f and \w scans'
_diffrn_radiation_type CuK\a
_diffrn_radiation_wavelength 1.54178
_diffrn_reflns_av_R_equivalents 0.0204
_diffrn_reflns_av_unetI/netI 0.0133
_diffrn_reflns_Laue_measured_fraction_full 0.998
_diffrn_reflns_Laue_measured_fraction_max 0.996
_diffrn_reflns_limit_h_max 11
_diffrn_reflns_limit_h_min -11
_diffrn_reflns_limit_k_max 12
_diffrn_reflns_limit_k_min -12
_diffrn_reflns_limit_l_max 13
_diffrn_reflns_limit_l_min -13
_diffrn_reflns_number 20875
_diffrn_reflns_point_group_measured_fraction_full 0.998
_diffrn_reflns_point_group_measured_fraction_max 0.996
_diffrn_reflns_theta_full 67.679
_diffrn_reflns_theta_max 68.342
_diffrn_reflns_theta_min 3.966
_exptl_absorpt_coefficient_mu 6.200
_exptl_crystal_colour colorless
_exptl_crystal_density_diffrn 1.744
_exptl_crystal_description block
_exptl_crystal_F_000 532
_exptl_crystal_size_max 0.200
_exptl_crystal_size_mid 0.200
_exptl_crystal_size_min 0.200
_exptl_transmission_factor_max 0.7531
_exptl_transmission_factor_min 0.6376
_refine_diff_density_max 0.630
_refine_diff_density_min -0.658
_refine_diff_density_rms 0.088
_refine_ls_extinction_coef 0.0009(3)
_refine_ls_extinction_expression Fc^*^=kFc[1+0.001xFc^2^\l^3^/sin(2\q)]^-1/4^
_refine_ls_extinction_method 'SHELXL-2014/7 (Sheldrick 2014'
_refine_ls_goodness_of_fit_ref 1.070
_refine_ls_hydrogen_treatment constr
_refine_ls_matrix_type full
_refine_ls_number_parameters 264
_refine_ls_number_reflns 3728
_refine_ls_number_restraints 0
_refine_ls_restrained_S_all 1.070
_refine_ls_R_factor_all 0.0309
_refine_ls_R_factor_gt 0.0294
_refine_ls_shift/su_max 0.001
_refine_ls_shift/su_mean 0.000
_refine_ls_structure_factor_coef Fsqd
_refine_ls_weighting_details 'w=1/[\s^2^(Fo^2^)+(0.0640P)^2^+1.1327P] where P=(Fo^2^+2Fc^2^)/3'
_refine_ls_weighting_scheme calc
_refine_ls_wR_factor_gt 0.0955
_refine_ls_wR_factor_ref 0.0972
_reflns_Friedel_coverage 0.000
_reflns_number_gt 3515
_reflns_number_total 3728
_reflns_threshold_expression 'I > 2\s(I)'
_cod_data_source_file c9ra09265j2.cif
_cod_data_source_block t_a
_cod_database_code 7239645
_shelx_shelxl_version_number 2014/7
_shelx_space_group_comment
;
The symmetry employed for this shelxl refinement is uniquely defined
by the following loop, which should always be used as a source of
symmetry information in preference to the above space-group names.
They are only intended as comments.
;
_shelx_estimated_absorpt_t_min 0.370
_shelx_estimated_absorpt_t_max 0.370

loop_
_space_group_symop_operation_xyz
'x, y, z'
'-x, -y, -z'

loop_
_atom_site_label
_atom_site_type_symbol
_atom_site_fract_x
_atom_site_fract_y
_atom_site_fract_z
_atom_site_U_iso_or_equiv
_atom_site_adp_type
_atom_site_occupancy
_atom_site_site_symmetry_order
_atom_site_calc_flag
_atom_site_refinement_flags_posn
_atom_site_refinement_flags_adp
C1 C 0.7131(3) 0.5583(3) 0.5316(2) 0.0235(5) Uani 1 1 d . .
Br1 Br 0.55785(4) 0.94159(3) 0.74413(3) 0.03302(14) Uani 1 1 d . .
O1 O 0.4406(2) 0.33387(19) 0.96101(16) 0.0252(4) Uani 1 1 d . .
S1 S 0.52928(7) 0.33727(6) 0.84703(5) 0.01836(16) Uani 1 1 d . .
N1 N 0.6482(2) 0.6900(2) 0.54934(18) 0.0189(4) Uani 1 1 d . .
C2 C 0.8187(4) 0.5338(3) 0.4324(3) 0.0345(7) Uani 1 1 d . .
H2 H 0.8634 0.4440 0.4152 0.041 Uiso 1 1 calc R U
Br2 Br 0.81495(3) 0.66927(3) 0.77247(3) 0.03395(14) Uani 1 1 d . .
O2 O 0.5031(2) 0.25741(18) 0.76077(16) 0.0244(4) Uani 1 1 d . .
N2 N 0.6682(3) 0.4658(2) 0.61612(19) 0.0235(5) Uani 1 1 d . .
N3 N 0.5013(2) 0.4969(2) 0.79613(18) 0.0187(4) Uani 1 1 d . .
C3 C 0.8557(4) 0.6415(3) 0.3609(3) 0.0363(7) Uani 1 1 d . .
H3 H 0.9286 0.6259 0.2947 0.044 Uiso 1 1 calc R U
C7 C 0.5457(3) 0.6911(2) 0.6595(2) 0.0166(5) Uani 1 1 d . .
C6 C 0.5718(3) 0.5357(2) 0.6956(2) 0.0175(5) Uani 1 1 d . .
C5 C 0.6830(3) 0.7973(3) 0.4781(2) 0.0236(5) Uani 1 1 d . .
H5 H 0.6346 0.8870 0.4939 0.028 Uiso 1 1 calc R U
C4 C 0.7878(3) 0.7750(3) 0.3838(3) 0.0312(6) Uani 1 1 d . .
H4 H 0.8150 0.8490 0.3338 0.037 Uiso 1 1 calc R U
C9 C 0.3333(3) 0.7859(3) 0.5213(2) 0.0227(5) Uani 1 1 d . .
H9 H 0.4050 0.7738 0.4539 0.027 Uiso 1 1 calc R U
C8 C 0.3811(3) 0.7552(2) 0.6368(2) 0.0176(5) Uani 1 1 d . .
C10 C 0.1794(3) 0.8345(3) 0.5053(3) 0.0299(6) Uani 1 1 d . .
H10 H 0.1465 0.8562 0.4263 0.036 Uiso 1 1 calc R U
C11 C 0.0738(3) 0.8519(3) 0.6022(3) 0.0288(6) Uani 1 1 d . .
H11 H -0.0308 0.8857 0.5900 0.035 Uiso 1 1 calc R U
C12 C 0.1214(3) 0.8195(3) 0.7178(3) 0.0258(6) Uani 1 1 d . .
H12 H 0.0489 0.8300 0.7848 0.031 Uiso 1 1 calc R U
C13 C 0.2737(3) 0.7720(3) 0.7357(2) 0.0217(5) Uani 1 1 d . .
H13 H 0.3059 0.7508 0.8149 0.026 Uiso 1 1 calc R U
C14 C 0.6013(3) 0.7466(2) 0.7602(2) 0.0191(5) Uani 1 1 d . .
H14 H 0.5481 0.7162 0.8374 0.023 Uiso 1 1 calc R U
C15 C 0.7217(3) 0.2835(2) 0.8774(2) 0.0194(5) Uani 1 1 d . .
C16 C 0.7808(3) 0.3566(3) 0.9453(2) 0.0245(5) Uani 1 1 d . .
H16 H 0.7182 0.4355 0.9752 0.029 Uiso 1 1 calc R U
C17 C 0.9318(3) 0.3129(3) 0.9688(2) 0.0269(6) Uani 1 1 d . .
H17 H 0.9728 0.3639 1.0136 0.032 Uiso 1 1 calc R U
C18 C 1.0255(3) 0.1955(3) 0.9282(2) 0.0260(6) Uani 1 1 d . .
C19 C 0.9624(3) 0.1231(3) 0.8624(3) 0.0277(6) Uani 1 1 d . .
H19 H 1.0236 0.0419 0.8355 0.033 Uiso 1 1 calc R U
C20 C 0.8132(3) 0.1666(3) 0.8355(2) 0.0248(5) Uani 1 1 d . .
H20 H 0.7730 0.1172 0.7886 0.030 Uiso 1 1 calc R U
C21 C 1.1895(3) 0.1475(3) 0.9536(3) 0.0358(7) Uani 1 1 d . .
H21A H 1.2331 0.0596 0.9248 0.054 Uiso 1 1 calc R U
H21B H 1.1983 0.1385 1.0402 0.054 Uiso 1 1 calc R U
H21C H 1.2443 0.2132 0.9123 0.054 Uiso 1 1 calc R U

loop_
_atom_site_aniso_label
_atom_site_aniso_U_11
_atom_site_aniso_U_22
_atom_site_aniso_U_33
_atom_site_aniso_U_23
_atom_site_aniso_U_13
_atom_site_aniso_U_12
C1 0.0271(13) 0.0226(13) 0.0178(12) -0.0016(10) 0.0031(10) -0.0036(10)
Br1 0.0435(2) 0.02395(19) 0.0346(2) -0.00208(13) -0.00746(14) -0.01280(14)
O1 0.0315(10) 0.0278(10) 0.0165(9) 0.0010(7) 0.0064(7) -0.0132(8)
S1 0.0257(3) 0.0172(3) 0.0134(3) 0.0001(2) 0.0010(2) -0.0097(2)
N1 0.0219(10) 0.0202(10) 0.0139(10) 0.0011(8) 0.0019(8) -0.0070(8)
C2 0.0394(16) 0.0303(15) 0.0266(15) -0.0032(12) 0.0122(12) -0.0027(13)
Br2 0.02753(19) 0.0411(2) 0.0348(2) -0.00250(14) -0.00635(12) -0.01098(14)
O2 0.0337(10) 0.0227(9) 0.0211(9) -0.0043(7) -0.0038(7) -0.0129(8)
N2 0.0312(12) 0.0184(10) 0.0186(10) -0.0015(8) 0.0046(9) -0.0054(9)
N3 0.0245(11) 0.0162(10) 0.0155(10) 0.0002(8) -0.0004(8) -0.0071(8)
C3 0.0370(16) 0.0390(17) 0.0251(14) 0.0017(12) 0.0141(12) -0.0059(13)
C7 0.0212(12) 0.0156(11) 0.0127(11) 0.0011(9) 0.0009(9) -0.0064(9)
C6 0.0223(12) 0.0156(11) 0.0156(11) -0.0003(9) -0.0021(9) -0.0072(9)
C5 0.0269(13) 0.0231(13) 0.0196(12) 0.0031(10) -0.0010(10) -0.0078(10)
C4 0.0328(15) 0.0344(15) 0.0236(14) 0.0071(11) 0.0042(11) -0.0119(12)
C9 0.0286(13) 0.0232(13) 0.0160(12) 0.0003(10) -0.0013(10) -0.0074(10)
C8 0.0217(12) 0.0148(11) 0.0171(12) -0.0028(9) -0.0009(9) -0.0057(9)
C10 0.0323(15) 0.0326(15) 0.0237(14) 0.0042(11) -0.0097(11) -0.0076(12)
C11 0.0236(13) 0.0256(13) 0.0358(15) 0.0010(11) -0.0073(11) -0.0046(11)
C12 0.0257(13) 0.0236(13) 0.0281(14) -0.0052(11) 0.0039(11) -0.0076(11)
C13 0.0246(13) 0.0251(13) 0.0162(12) -0.0036(10) -0.0004(10) -0.0074(10)
C14 0.0218(12) 0.0174(11) 0.0189(12) -0.0013(9) -0.0026(9) -0.0064(9)
C15 0.0258(12) 0.0189(12) 0.0137(11) 0.0011(9) 0.0000(9) -0.0081(10)
C16 0.0344(14) 0.0218(13) 0.0176(12) -0.0032(10) -0.0031(10) -0.0071(11)
C17 0.0353(15) 0.0280(14) 0.0205(13) -0.0023(11) -0.0054(11) -0.0127(12)
C18 0.0286(14) 0.0291(14) 0.0191(12) 0.0047(10) 0.0007(10) -0.0108(11)
C19 0.0310(14) 0.0227(13) 0.0279(14) -0.0053(11) 0.0053(11) -0.0060(11)
C20 0.0332(14) 0.0202(12) 0.0229(13) -0.0049(10) 0.0024(11) -0.0108(11)
C21 0.0282(15) 0.0425(17) 0.0357(16) 0.0015(13) -0.0025(12) -0.0106(13)

loop_
_atom_type_symbol
_atom_type_description
_atom_type_scat_dispersion_real
_atom_type_scat_dispersion_imag
_atom_type_scat_source
C C 0.0181 0.0091 'International Tables Vol C Tables 4.2.6.8 and 6.1.1.4'
H H 0.0000 0.0000 'International Tables Vol C Tables 4.2.6.8 and 6.1.1.4'
N N 0.0311 0.0180 'International Tables Vol C Tables 4.2.6.8 and 6.1.1.4'
O O 0.0492 0.0322 'International Tables Vol C Tables 4.2.6.8 and 6.1.1.4'
S S 0.3331 0.5567 'International Tables Vol C Tables 4.2.6.8 and 6.1.1.4'
Br Br -0.6763 1.2805 'International Tables Vol C Tables 4.2.6.8 and 6.1.1.4'

loop_
_geom_angle_atom_site_label_1
_geom_angle_atom_site_label_2
_geom_angle_atom_site_label_3
_geom_angle
N2 C1 N1 114.3(2)
N2 C1 C2 127.7(2)
N1 C1 C2 118.0(2)
O2 S1 O1 117.23(11)
O2 S1 N3 112.88(11)
O1 S1 N3 104.82(11)
O2 S1 C15 108.55(12)
O1 S1 C15 107.31(11)
N3 S1 C15 105.29(11)
C5 N1 C1 123.5(2)
C5 N1 C7 127.9(2)
C1 N1 C7 108.51(19)
C3 C2 C1 118.8(3)
C3 C2 H2 120.6
C1 C2 H2 120.6
C6 N2 C1 106.5(2)
C6 N3 S1 120.42(18)
C2 C3 C4 121.1(3)
C2 C3 H3 119.4
C4 C3 H3 119.4
N1 C7 C8 113.28(19)
N1 C7 C14 112.46(19)
C8 C7 C14 113.75(19)
N1 C7 C6 98.76(18)
C8 C7 C6 110.42(19)
C14 C7 C6 106.95(19)
N3 C6 N2 131.9(2)
N3 C6 C7 116.3(2)
N2 C6 C7 111.8(2)
N1 C5 C4 119.1(3)
N1 C5 H5 120.4
C4 C5 H5 120.4
C5 C4 C3 119.4(3)
C5 C4 H4 120.3
C3 C4 H4 120.3
C8 C9 C10 119.3(2)
C8 C9 H9 120.3
C10 C9 H9 120.3
C9 C8 C13 119.7(2)
C9 C8 C7 121.4(2)
C13 C8 C7 118.7(2)
C11 C10 C9 121.1(2)
C11 C10 H10 119.5
C9 C10 H10 119.5
C10 C11 C12 119.7(3)
C10 C11 H11 120.2
C12 C11 H11 120.2
C13 C12 C11 120.2(2)
C13 C12 H12 119.9
C11 C12 H12 119.9
C12 C13 C8 120.1(2)
C12 C13 H13 120.0
C8 C13 H13 120.0
C7 C14 Br2 110.18(16)
C7 C14 Br1 114.27(16)
Br2 C14 Br1 110.09(12)
C7 C14 H14 107.3
Br2 C14 H14 107.3
Br1 C14 H14 107.3
C16 C15 C20 120.2(2)
C16 C15 S1 119.8(2)
C20 C15 S1 119.9(2)
C17 C16 C15 119.2(2)
C17 C16 H16 120.4
C15 C16 H16 120.4
C16 C17 C18 121.5(3)
C16 C17 H17 119.2
C18 C17 H17 119.2
C19 C18 C17 118.0(3)
C19 C18 C21 120.3(3)
C17 C18 C21 121.8(3)
C20 C19 C18 121.4(3)
C20 C19 H19 119.3
C18 C19 H19 119.3
C19 C20 C15 119.6(2)
C19 C20 H20 120.2
C15 C20 H20 120.2
C18 C21 H21A 109.5
C18 C21 H21B 109.5
H21A C21 H21B 109.5
C18 C21 H21C 109.5
H21A C21 H21C 109.5
H21B C21 H21C 109.5

loop_
_geom_bond_atom_site_label_1
_geom_bond_atom_site_label_2
_geom_bond_distance
C1 N2 1.356(3)
C1 N1 1.369(3)
C1 C2 1.406(4)
Br1 C14 1.932(2)
O1 S1 1.4463(18)
S1 O2 1.4451(18)
S1 N3 1.624(2)
S1 C15 1.763(3)
N1 C5 1.356(3)
N1 C7 1.475(3)
C2 C3 1.369(4)
C2 H2 0.9500
Br2 C14 1.925(2)
N2 C6 1.339(3)
N3 C6 1.306(3)
C3 C4 1.406(4)
C3 H3 0.9500
C7 C8 1.515(3)
C7 C14 1.538(3)
C7 C6 1.556(3)
C5 C4 1.359(4)
C5 H5 0.9500
C4 H4 0.9500
C9 C8 1.389(4)
C9 C10 1.392(4)
C9 H9 0.9500
C8 C13 1.405(3)
C10 C11 1.380(4)
C10 H10 0.9500
C11 C12 1.389(4)
C11 H11 0.9500
C12 C13 1.382(4)
C12 H12 0.9500
C13 H13 0.9500
C14 H14 1.0000
C15 C16 1.392(4)
C15 C20 1.392(4)
C16 C17 1.382(4)
C16 H16 0.9500
C17 C18 1.397(4)
C17 H17 0.9500
C18 C19 1.393(4)
C18 C21 1.502(4)
C19 C20 1.378(4)
C19 H19 0.9500
C20 H20 0.9500
C21 H21A 0.9800
C21 H21B 0.9800
C21 H21C 0.9800

loop_
_geom_torsion_atom_site_label_1
_geom_torsion_atom_site_label_2
_geom_torsion_atom_site_label_3
_geom_torsion_atom_site_label_4
_geom_torsion
N2 C1 N1 C5 177.0(2)
C2 C1 N1 C5 -1.6(4)
N2 C1 N1 C7 0.2(3)
C2 C1 N1 C7 -178.4(2)
N2 C1 C2 C3 -176.1(3)
N1 C1 C2 C3 2.4(5)
N1 C1 N2 C6 -1.2(3)
C2 C1 N2 C6 177.3(3)
O2 S1 N3 C6 -54.4(2)
O1 S1 N3 C6 176.9(2)
C15 S1 N3 C6 63.8(2)
C1 C2 C3 C4 -1.4(5)
C5 N1 C7 C8 67.3(3)
C1 N1 C7 C8 -116.1(2)
C5 N1 C7 C14 -63.4(3)
C1 N1 C7 C14 113.2(2)
C5 N1 C7 C6 -175.9(2)
C1 N1 C7 C6 0.7(2)
S1 N3 C6 N2 2.3(4)
S1 N3 C6 C7 -175.83(16)
C1 N2 C6 N3 -176.6(3)
C1 N2 C6 C7 1.6(3)
N1 C7 C6 N3 177.1(2)
C8 C7 C6 N3 -64.0(3)
C14 C7 C6 N3 60.3(3)
N1 C7 C6 N2 -1.4(3)
C8 C7 C6 N2 117.5(2)
C14 C7 C6 N2 -118.3(2)
C1 N1 C5 C4 -0.2(4)
C7 N1 C5 C4 176.0(3)
N1 C5 C4 C3 1.2(4)
C2 C3 C4 C5 -0.4(5)
C10 C9 C8 C13 0.7(4)
C10 C9 C8 C7 174.9(2)
N1 C7 C8 C9 10.8(3)
C14 C7 C8 C9 140.8(2)
C6 C7 C8 C9 -98.9(3)
N1 C7 C8 C13 -175.0(2)
C14 C7 C8 C13 -45.0(3)
C6 C7 C8 C13 75.3(3)
C8 C9 C10 C11 -0.4(4)
C9 C10 C11 C12 -0.4(4)
C10 C11 C12 C13 0.9(4)
C11 C12 C13 C8 -0.6(4)
C9 C8 C13 C12 -0.2(4)
C7 C8 C13 C12 -174.5(2)
N1 C7 C14 Br2 -44.9(2)
C8 C7 C14 Br2 -175.34(15)
C6 C7 C14 Br2 62.5(2)
N1 C7 C14 Br1 79.7(2)
C8 C7 C14 Br1 -50.8(2)
C6 C7 C14 Br1 -172.98(15)
O2 S1 C15 C16 171.26(19)
O1 S1 C15 C16 -61.1(2)
N3 S1 C15 C16 50.1(2)
O2 S1 C15 C20 -10.0(2)
O1 S1 C15 C20 117.6(2)
N3 S1 C15 C20 -131.1(2)
C20 C15 C16 C17 1.0(4)
S1 C15 C16 C17 179.8(2)
C15 C16 C17 C18 -1.4(4)
C16 C17 C18 C19 0.2(4)
C16 C17 C18 C21 -179.9(3)
C17 C18 C19 C20 1.4(4)
C21 C18 C19 C20 -178.5(3)
C18 C19 C20 C15 -1.8(4)
C16 C15 C20 C19 0.5(4)
S1 C15 C20 C19 -178.2(2)
